data_1543793
loop_
_publ_author_name
'Mandal, Anup'
'Sahoo, Harekrishna'
'Baidya, Mahiuddin'

_publ_section_title
;
 Copper-Catalyzed 8-Aminoquinoline-Directed Selenylation of Arene and
 Heteroarene C-H Bonds.
;
_journal_issue 13
_journal_name_full 'Organic letters'
_journal_page_first 3202
_journal_page_last 3205
_journal_paper_doi 10.1021/acs.orglett.6b01420
_journal_volume 18
_journal_year 2016
_chemical_formula_sum 'C20 H14 N2 O S Se'
_chemical_formula_weight 409.35
_space_group_crystal_system monoclinic
_space_group_IT_number 14
_space_group_name_Hall '-P 2ybc'
_space_group_name_H-M_alt 'P 1 21/c 1'
_symmetry_space_group_name_Hall '-P 2ybc'
_symmetry_space_group_name_H-M 'P 1 21/c 1'
_atom_sites_solution_hydrogens mixed
_audit_creation_method SHELXL-2014/7
_cell_angle_alpha 90
_cell_angle_beta 91.3074(12)
_cell_angle_gamma 90
_cell_formula_units_Z 4
_cell_length_a 15.1400(4)
_cell_length_b 7.9011(2)
_cell_length_c 14.1502(4)
_cell_measurement_reflns_used 5577
_cell_measurement_temperature 296(2)
_cell_measurement_theta_max 26.56
_cell_measurement_theta_min 2.88
_cell_volume 1692.24(8)
_computing_cell_refinement 'Bruker SAINT'
_computing_data_collection 'Bruker APEX2'
_computing_data_reduction 'Bruker SAINT'
_computing_molecular_graphics 'Bruker SHELXTL'
_computing_publication_material 'Bruker SHELXTL'
_computing_structure_refinement 'SHELXL-2014/7 (Sheldrick, 2014)'
_computing_structure_solution 'SHELXS-97 (Sheldrick 2008)'
_diffrn_ambient_temperature 296(2)
_diffrn_measured_fraction_theta_full 0.999
_diffrn_measured_fraction_theta_max 0.999
_diffrn_measurement_device_type 'Bruker APEX-II CCD'
_diffrn_measurement_method '\f and \w scans'
_diffrn_radiation_type MoK\a
_diffrn_radiation_wavelength 0.71073
_diffrn_reflns_av_R_equivalents 0.0191
_diffrn_reflns_av_unetI/netI 0.0203
_diffrn_reflns_Laue_measured_fraction_full 0.999
_diffrn_reflns_Laue_measured_fraction_max 0.999
_diffrn_reflns_limit_h_max 18
_diffrn_reflns_limit_h_min -17
_diffrn_reflns_limit_k_max 9
_diffrn_reflns_limit_k_min -7
_diffrn_reflns_limit_l_max 16
_diffrn_reflns_limit_l_min -14
_diffrn_reflns_number 10614
_diffrn_reflns_point_group_measured_fraction_full 0.999
_diffrn_reflns_point_group_measured_fraction_max 0.999
_diffrn_reflns_theta_full 24.999
_diffrn_reflns_theta_max 24.999
_diffrn_reflns_theta_min 1.345
_exptl_absorpt_coefficient_mu 2.352
_exptl_absorpt_correction_T_max 0.705
_exptl_absorpt_correction_T_min 0.591
_exptl_absorpt_correction_type multi-scan
_exptl_absorpt_process_details 'SADABS V2014/5(Bruker AXS.Inc)'
_exptl_crystal_colour colourless
_exptl_crystal_density_diffrn 1.607
_exptl_crystal_description Rectangular
_exptl_crystal_F_000 824
_exptl_crystal_size_max 0.250
_exptl_crystal_size_mid 0.220
_exptl_crystal_size_min 0.160
_refine_diff_density_max 0.249
_refine_diff_density_min -0.344
_refine_diff_density_rms 0.044
_refine_ls_extinction_method none
_refine_ls_goodness_of_fit_ref 1.025
_refine_ls_hydrogen_treatment mixed
_refine_ls_matrix_type full
_refine_ls_number_parameters 230
_refine_ls_number_reflns 2978
_refine_ls_number_restraints 0
_refine_ls_restrained_S_all 1.025
_refine_ls_R_factor_all 0.0345
_refine_ls_R_factor_gt 0.0252
_refine_ls_shift/su_max 0.001
_refine_ls_shift/su_mean 0.000
_refine_ls_structure_factor_coef Fsqd
_refine_ls_weighting_details 'w=1/[\s^2^(Fo^2^)+(0.0275P)^2^+0.6337P] where P=(Fo^2^+2Fc^2^)/3'
_refine_ls_weighting_scheme calc
_refine_ls_wR_factor_gt 0.0566
_refine_ls_wR_factor_ref 0.0597
_reflns_Friedel_coverage 0.000
_reflns_number_gt 2499
_reflns_number_total 2978
_reflns_threshold_expression 'I > 2\s(I)'
_cod_data_source_file ol6b01420_si_003.cif
_cod_data_source_block 157
_cod_database_code 1543793
_shelx_shelxl_version_number 2014/7
_shelx_space_group_comment
; 
The symmetry employed for this shelxl refinement is uniquely defined 
by the following loop, which should always be used as a source of 
symmetry information in preference to the above space-group names. 
They are only intended as comments. 
;
_shelx_estimated_absorpt_t_min 0.591
_shelx_estimated_absorpt_t_max 0.705

loop_
_space_group_symop_operation_xyz
'x, y, z'
'-x, y+1/2, -z+1/2'
'-x, -y, -z'
'x, -y-1/2, z-1/2'

loop_
_atom_site_label
_atom_site_type_symbol
_atom_site_fract_x
_atom_site_fract_y
_atom_site_fract_z
_atom_site_U_iso_or_equiv
_atom_site_adp_type
_atom_site_occupancy
_atom_site_site_symmetry_order
_atom_site_calc_flag
_atom_site_refinement_flags_posn
_atom_site_refinement_flags_adp
C1 C 1.13490(14) 0.2398(3) 0.08653(18) 0.0555(6) Uani 1 1 d . .
H1 H 1.1438 0.3559 0.0913 0.067 Uiso 1 1 calc R U
C2 C 1.20197(14) 0.1418(4) 0.04810(19) 0.0585(7) Uani 1 1 d . .
H2 H 1.2527 0.1931 0.0258 0.070 Uiso 1 1 calc R U
C3 C 1.19247(14) -0.0280(3) 0.04358(17) 0.0530(6) Uani 1 1 d . .
H3 H 1.2371 -0.0949 0.0193 0.064 Uiso 1 1 calc R U
C4 C 1.11392(13) -0.1032(3) 0.07614(15) 0.0427(5) Uani 1 1 d . .
C5 C 1.09733(15) -0.2784(3) 0.07508(17) 0.0527(6) Uani 1 1 d . .
H5 H 1.1396 -0.3523 0.0521 0.063 Uiso 1 1 calc R U
C6 C 1.02000(16) -0.3402(3) 0.10738(17) 0.0540(6) Uani 1 1 d . .
H6 H 1.0103 -0.4564 0.1067 0.065 Uiso 1 1 calc R U
C7 C 0.95418(14) -0.2323(3) 0.14185(16) 0.0486(6) Uani 1 1 d . .
H7 H 0.9018 -0.2771 0.1640 0.058 Uiso 1 1 calc R U
C8 C 0.96764(13) -0.0612(3) 0.14260(15) 0.0379(5) Uani 1 1 d . .
C9 C 1.04903(13) 0.0073(3) 0.11097(14) 0.0370(5) Uani 1 1 d . .
C10 C 0.82162(13) 0.0412(3) 0.19717(15) 0.0388(5) Uani 1 1 d . .
C11 C 0.77362(12) 0.2003(3) 0.21375(15) 0.0364(5) Uani 1 1 d . .
C12 C 0.69763(12) 0.2169(3) 0.26423(14) 0.0356(5) Uani 1 1 d . .
C13 C 0.66847(13) 0.3872(3) 0.26846(16) 0.0416(5) Uani 1 1 d . .
H13 H 0.6179 0.4209 0.2994 0.050 Uiso 1 1 calc R U
C14 C 0.72173(15) 0.4950(3) 0.22293(17) 0.0470(6) Uani 1 1 d . .
H14 H 0.7123 0.6112 0.2194 0.056 Uiso 1 1 calc R U
C15 C 0.56401(12) 0.1524(3) 0.40339(16) 0.0385(5) Uani 1 1 d . .
C16 C 0.58519(14) 0.1721(3) 0.49796(17) 0.0467(6) Uani 1 1 d . .
H16 H 0.6387 0.1313 0.5221 0.056 Uiso 1 1 calc R U
C17 C 0.52713(16) 0.2522(3) 0.55690(18) 0.0544(6) Uani 1 1 d . .
H17 H 0.5414 0.2644 0.6208 0.065 Uiso 1 1 calc R U
C18 C 0.44843(15) 0.3141(3) 0.52163(19) 0.0522(6) Uani 1 1 d . .
H18 H 0.4096 0.3685 0.5615 0.063 Uiso 1 1 calc R U
C19 C 0.42711(14) 0.2958(3) 0.42762(18) 0.0518(6) Uani 1 1 d . .
H19 H 0.3739 0.3386 0.4037 0.062 Uiso 1 1 calc R U
C20 C 0.48394(13) 0.2143(3) 0.36830(16) 0.0460(6) Uani 1 1 d . .
H20 H 0.4687 0.2006 0.3047 0.055 Uiso 1 1 calc R U
N1 N 1.05979(11) 0.1773(2) 0.11645(13) 0.0459(5) Uani 1 1 d . .
N2 N 0.90692(11) 0.0605(3) 0.17155(14) 0.0427(5) Uani 1 1 d . .
O1 O 0.78518(10) -0.0952(2) 0.20691(12) 0.0522(4) Uani 1 1 d . .
S1 S 0.80821(4) 0.39463(7) 0.17260(4) 0.04748(16) Uani 1 1 d . .
Se1 Se 0.64236(2) 0.02909(3) 0.32325(2) 0.04962(10) Uani 1 1 d . .
H1N H 0.9261(14) 0.158(3) 0.1719(15) 0.040(7) Uiso 1 1 d . .

loop_
_atom_site_aniso_label
_atom_site_aniso_U_11
_atom_site_aniso_U_22
_atom_site_aniso_U_33
_atom_site_aniso_U_23
_atom_site_aniso_U_13
_atom_site_aniso_U_12
C1 0.0380(12) 0.0612(15) 0.0675(18) 0.0011(13) 0.0061(12) 0.0018(11)
C2 0.0297(11) 0.0814(19) 0.0648(18) 0.0053(15) 0.0080(11) 0.0058(11)
C3 0.0331(12) 0.0815(18) 0.0446(15) -0.0002(13) 0.0044(10) 0.0181(11)
C4 0.0352(11) 0.0627(15) 0.0302(12) 0.0005(11) 0.0000(9) 0.0161(10)
C5 0.0477(13) 0.0620(16) 0.0487(15) -0.0029(12) 0.0059(11) 0.0226(12)
C6 0.0576(14) 0.0491(13) 0.0554(16) -0.0009(12) 0.0045(12) 0.0126(11)
C7 0.0441(12) 0.0524(14) 0.0496(15) -0.0003(12) 0.0077(11) 0.0048(10)
C8 0.0329(10) 0.0517(14) 0.0290(12) -0.0036(10) 0.0037(9) 0.0090(9)
C9 0.0325(10) 0.0526(14) 0.0260(12) 0.0002(10) -0.0007(9) 0.0084(9)
C10 0.0347(11) 0.0491(13) 0.0329(13) -0.0030(10) 0.0059(9) 0.0019(10)
C11 0.0314(10) 0.0426(12) 0.0353(12) -0.0011(10) 0.0043(9) -0.0015(9)
C12 0.0305(10) 0.0419(12) 0.0344(12) -0.0022(9) 0.0026(9) -0.0023(8)
C13 0.0357(11) 0.0432(12) 0.0461(14) -0.0048(11) 0.0073(10) 0.0039(9)
C14 0.0473(13) 0.0408(12) 0.0529(15) -0.0017(11) 0.0031(11) 0.0033(10)
C15 0.0313(10) 0.0412(11) 0.0433(14) 0.0010(10) 0.0097(9) -0.0040(9)
C16 0.0367(11) 0.0538(13) 0.0495(15) 0.0075(12) 0.0005(11) -0.0032(10)
C17 0.0582(15) 0.0666(16) 0.0386(14) -0.0037(12) 0.0072(12) -0.0105(12)
C18 0.0436(13) 0.0571(14) 0.0567(17) -0.0133(13) 0.0193(12) -0.0035(11)
C19 0.0321(11) 0.0609(15) 0.0626(18) -0.0023(13) 0.0071(11) 0.0035(10)
C20 0.0384(11) 0.0597(14) 0.0401(14) -0.0027(11) 0.0028(10) -0.0019(10)
N1 0.0322(9) 0.0570(12) 0.0488(12) -0.0020(9) 0.0046(8) 0.0057(8)
N2 0.0338(10) 0.0467(12) 0.0480(12) -0.0080(9) 0.0105(8) 0.0015(8)
O1 0.0449(9) 0.0447(9) 0.0677(12) 0.0016(8) 0.0197(8) 0.0020(7)
S1 0.0418(3) 0.0485(3) 0.0526(4) 0.0035(3) 0.0130(3) -0.0034(2)
Se1 0.04493(14) 0.04160(14) 0.06332(19) -0.00012(11) 0.02267(11) 0.00058(10)

loop_
_atom_type_symbol
_atom_type_description
_atom_type_scat_dispersion_real
_atom_type_scat_dispersion_imag
_atom_type_scat_source
C C 0.0033 0.0016 'International Tables Vol C Tables 4.2.6.8 and 6.1.1.4'
H H 0.0000 0.0000 'International Tables Vol C Tables 4.2.6.8 and 6.1.1.4'
N N 0.0061 0.0033 'International Tables Vol C Tables 4.2.6.8 and 6.1.1.4'
O O 0.0106 0.0060 'International Tables Vol C Tables 4.2.6.8 and 6.1.1.4'
S S 0.1246 0.1234 'International Tables Vol C Tables 4.2.6.8 and 6.1.1.4'
Se Se -0.0929 2.2259 'International Tables Vol C Tables 4.2.6.8 and 6.1.1.4'

loop_
_geom_angle_atom_site_label_1
_geom_angle_atom_site_label_2
_geom_angle_atom_site_label_3
_geom_angle
N1 C1 C2 123.9(2)
N1 C1 H1 118.0
C2 C1 H1 118.0
C3 C2 C1 119.4(2)
C3 C2 H2 120.3
C1 C2 H2 120.3
C2 C3 C4 119.4(2)
C2 C3 H3 120.3
C4 C3 H3 120.3
C5 C4 C9 119.1(2)
C5 C4 C3 124.1(2)
C9 C4 C3 116.8(2)
C6 C5 C4 120.3(2)
C6 C5 H5 119.8
C4 C5 H5 119.8
C5 C6 C7 121.5(2)
C5 C6 H6 119.3
C7 C6 H6 119.3
C8 C7 C6 119.7(2)
C8 C7 H7 120.2
C6 C7 H7 120.2
C7 C8 N2 125.7(2)
C7 C8 C9 120.13(19)
N2 C8 C9 114.17(19)
N1 C9 C4 123.31(19)
N1 C9 C8 117.48(18)
C4 C9 C8 119.2(2)
O1 C10 N2 124.4(2)
O1 C10 C11 120.64(18)
N2 C10 C11 115.00(19)
C12 C11 C10 125.91(19)
C12 C11 S1 110.71(15)
C10 C11 S1 123.38(15)
C11 C12 C13 112.22(18)
C11 C12 Se1 122.29(15)
C13 C12 Se1 125.47(15)
C14 C13 C12 112.94(19)
C14 C13 H13 123.5
C12 C13 H13 123.5
C13 C14 S1 112.33(16)
C13 C14 H14 123.8
S1 C14 H14 123.8
C16 C15 C20 119.3(2)
C16 C15 Se1 119.77(16)
C20 C15 Se1 120.83(17)
C15 C16 C17 120.1(2)
C15 C16 H16 119.9
C17 C16 H16 119.9
C18 C17 C16 120.3(2)
C18 C17 H17 119.9
C16 C17 H17 119.9
C19 C18 C17 119.9(2)
C19 C18 H18 120.0
C17 C18 H18 120.0
C18 C19 C20 120.4(2)
C18 C19 H19 119.8
C20 C19 H19 119.8
C19 C20 C15 120.0(2)
C19 C20 H20 120.0
C15 C20 H20 120.0
C1 N1 C9 117.14(19)
C10 N2 C8 129.6(2)
C10 N2 H1N 116.1(15)
C8 N2 H1N 114.4(15)
C14 S1 C11 91.80(10)
C12 Se1 C15 98.43(8)

loop_
_geom_bond_atom_site_label_1
_geom_bond_atom_site_label_2
_geom_bond_distance
C1 N1 1.318(3)
C1 C2 1.397(3)
C1 H1 0.9300
C2 C3 1.351(4)
C2 H2 0.9300
C3 C4 1.416(3)
C3 H3 0.9300
C4 C5 1.407(3)
C4 C9 1.411(3)
C5 C6 1.357(3)
C5 H5 0.9300
C6 C7 1.407(3)
C6 H6 0.9300
C7 C8 1.367(3)
C7 H7 0.9300
C8 N2 1.398(3)
C8 C9 1.427(3)
C9 N1 1.355(3)
C10 O1 1.220(2)
C10 N2 1.358(3)
C10 C11 1.473(3)
C11 C12 1.374(3)
C11 S1 1.728(2)
C12 C13 1.417(3)
C12 Se1 1.906(2)
C13 C14 1.347(3)
C13 H13 0.9300
C14 S1 1.701(2)
C14 H14 0.9300
C15 C16 1.378(3)
C15 C20 1.388(3)
C15 Se1 1.925(2)
C16 C17 1.379(3)
C16 H16 0.9300
C17 C18 1.371(3)
C17 H17 0.9300
C18 C19 1.369(3)
C18 H18 0.9300
C19 C20 1.376(3)
C19 H19 0.9300
C20 H20 0.9300
N2 H1N 0.83(2)

loop_
_geom_torsion_atom_site_label_1
_geom_torsion_atom_site_label_2
_geom_torsion_atom_site_label_3
_geom_torsion_atom_site_label_4
_geom_torsion
N1 C1 C2 C3 -2.5(4)
C1 C2 C3 C4 1.3(4)
C2 C3 C4 C5 -179.7(2)
C2 C3 C4 C9 0.7(3)
C9 C4 C5 C6 -0.2(3)
C3 C4 C5 C6 -179.8(2)
C4 C5 C6 C7 0.6(4)
C5 C6 C7 C8 0.4(4)
C6 C7 C8 N2 177.6(2)
C6 C7 C8 C9 -1.7(3)
C5 C4 C9 N1 178.7(2)
C3 C4 C9 N1 -1.7(3)
C5 C4 C9 C8 -1.1(3)
C3 C4 C9 C8 178.5(2)
C7 C8 C9 N1 -177.7(2)
N2 C8 C9 N1 2.9(3)
C7 C8 C9 C4 2.1(3)
N2 C8 C9 C4 -177.26(18)
O1 C10 C11 C12 19.0(3)
N2 C10 C11 C12 -160.7(2)
O1 C10 C11 S1 -162.22(18)
N2 C10 C11 S1 18.1(3)
C10 C11 C12 C13 179.1(2)
S1 C11 C12 C13 0.2(2)
C10 C11 C12 Se1 0.7(3)
S1 C11 C12 Se1 -178.21(11)
C11 C12 C13 C14 -0.5(3)
Se1 C12 C13 C14 177.87(16)
C12 C13 C14 S1 0.6(3)
C20 C15 C16 C17 0.1(3)
Se1 C15 C16 C17 -176.45(17)
C15 C16 C17 C18 -0.6(3)
C16 C17 C18 C19 0.3(4)
C17 C18 C19 C20 0.5(4)
C18 C19 C20 C15 -1.0(3)
C16 C15 C20 C19 0.7(3)
Se1 C15 C20 C19 177.20(17)
C2 C1 N1 C9 1.5(4)
C4 C9 N1 C1 0.6(3)
C8 C9 N1 C1 -179.6(2)
O1 C10 N2 C8 6.8(4)
C11 C10 N2 C8 -173.5(2)
C7 C8 N2 C10 -5.9(4)
C9 C8 N2 C10 173.4(2)
C13 C14 S1 C11 -0.37(19)
C12 C11 S1 C14 0.08(18)
C10 C11 S1 C14 -178.86(19)
